data_2008967
loop_
_publ_author_name
'Choong Eui Song'
'Yang Hee Kim'
'Kwan Mook Kim'
'Dae Yoon Chi'
'Jong Hwa Jeong'

_publ_section_title
;Cocrystallization of two conformers of
 (2<i>S</i>,3<i>S</i>,9<i>S</i>,10<i>S</i>)-2,3,9,10-tetraphenyl-1,4,8,11-tetraoxacyclotetradecane-6,13-dione
;
_journal_issue 9
_journal_name_full 'Acta Crystallographica Section C'
_journal_page_first 1574
_journal_page_last 1575
_journal_paper_doi 10.1107/S0108270199006976
_journal_volume 55
_journal_year 1999
_chemical_formula_moiety 'C34 H32 O6'
_chemical_formula_sum 'C34 H32 O6'
_chemical_formula_weight 536.60
_chemical_name_systematic
;
(2S,3S,9S,10S)-2,3,9,10-Tetraphenyl-1,4,8,11-tetraoxacyclotetradecane-6,13-d
ione
;
_space_group_IT_number 96
_symmetry_cell_setting tetragonal
_symmetry_space_group_name_Hall 'P 4nw 2abw'
_symmetry_space_group_name_H-M 'P 43 21 2'
_audit_creation_method SHELXL-97
_cell_angle_alpha 90.00
_cell_angle_beta 90.00
_cell_angle_gamma 90.00
_cell_formula_units_Z 12
_cell_length_a 14.945(2)
_cell_length_b 14.945(2)
_cell_length_c 39.572(2)
_cell_measurement_reflns_used 25
_cell_measurement_temperature 293(2)
_cell_measurement_theta_max 14
_cell_measurement_theta_min 7
_cell_volume 8838.5(17)
_computing_cell_refinement 'CAD4 Software'
_computing_data_collection 'CAD4 Software (Enraf-Nonius, 1989)'
_computing_data_reduction 'Xtal3.2 (Hall et al., 1994)'
_computing_molecular_graphics 'ORTEPIII (Johnson, 1997)'
_computing_structure_refinement 'SHELXL97 (Sheldrick, 1997b)'
_computing_structure_solution 'SHELXS97 (Sheldrick, 1997a)'
_diffrn_ambient_temperature 293(2)
_diffrn_measured_fraction_theta_full 0.998
_diffrn_measured_fraction_theta_max 0.998
_diffrn_measurement_device_type 'Enraf-Nonius CAD4'
_diffrn_measurement_method \w--2\q
_diffrn_radiation_monochromator graphite
_diffrn_radiation_source 'fine-focus sealed tube'
_diffrn_radiation_type MoK\a
_diffrn_radiation_wavelength 0.71073
_diffrn_reflns_av_R_equivalents 0.0000
_diffrn_reflns_av_sigmaI/netI 0.0606
_diffrn_reflns_limit_h_max 12
_diffrn_reflns_limit_h_min 0
_diffrn_reflns_limit_k_max 17
_diffrn_reflns_limit_k_min 0
_diffrn_reflns_limit_l_max 47
_diffrn_reflns_limit_l_min 0
_diffrn_reflns_number 4476
_diffrn_reflns_theta_full 24.97
_diffrn_reflns_theta_max 24.97
_diffrn_reflns_theta_min 1.46
_diffrn_standards_decay_% 0
_diffrn_standards_interval_time 120
_diffrn_standards_number 3
_exptl_absorpt_coefficient_mu 0.082
_exptl_absorpt_correction_type none
_exptl_crystal_colour colorless
_exptl_crystal_density_diffrn 1.210
_exptl_crystal_density_method 'not measured'
_exptl_crystal_description octahedron
_exptl_crystal_F_000 3408
_exptl_crystal_size_max 0.65
_exptl_crystal_size_mid 0.50
_exptl_crystal_size_min 0.40
_refine_diff_density_max 0.153
_refine_diff_density_min -0.166
_refine_ls_abs_structure_details 'Flack H D (1983), Acta Cryst. A39, 876-881'
_refine_ls_abs_structure_Flack -1(2)
_refine_ls_extinction_method none
_refine_ls_goodness_of_fit_ref 0.999
_refine_ls_hydrogen_treatment mixed
_refine_ls_matrix_type full
_refine_ls_number_parameters 541
_refine_ls_number_reflns 4476
_refine_ls_number_restraints 0
_refine_ls_restrained_S_all 0.999
_refine_ls_R_factor_all 0.1353
_refine_ls_R_factor_gt 0.0468
_refine_ls_shift/su_max 0.003
_refine_ls_shift/su_mean 0.000
_refine_ls_structure_factor_coef Fsqd
_refine_ls_weighting_details 'w = 1/[\s^2^(Fo^2^)+(0.0780P)^2^] where P=(Fo^2^+2Fc^2^)/3'
_refine_ls_weighting_scheme calc
_refine_ls_wR_factor_ref 0.1496
_reflns_number_gt 2158
_reflns_number_total 4476
_reflns_threshold_expression I>2\s(I)
_cod_data_source_file sk1289.cif
_cod_data_source_block diketone
_cod_depositor_comments
;
The following automatic conversions were performed:

'_refine_ls_weighting_scheme' value 'calc w =
1/[\s^2^(Fo^2^)+(0.0780P)^2^] where P=(Fo^2^+2Fc^2^)/3' was changed
to 'calc'. New tag '_refine_ls_weighting_details' was created. The
value of the new tag was set to 'w = 1/[\s^2^(Fo^2^)+(0.0780P)^2^]
where P=(Fo^2^+2Fc^2^)/3'.

Automatic conversion script
Id: cif_fix_values 3143 2015-03-26 13:38:13Z robertas 
;
_cod_database_code 2008967

loop_
_symmetry_equiv_pos_as_xyz
'x, y, z'
'-x, -y, z+1/2'
'-y+1/2, x+1/2, z+3/4'
'y+1/2, -x+1/2, z+1/4'
'-x+1/2, y+1/2, -z+3/4'
'x+1/2, -y+1/2, -z+1/4'
'y, x, -z'
'-y, -x, -z+1/2'

loop_
_atom_site_label
_atom_site_fract_x
_atom_site_fract_y
_atom_site_fract_z
_atom_site_U_iso_or_equiv
_atom_site_adp_type
_atom_site_calc_flag
_atom_site_refinement_flags
_atom_site_occupancy
_atom_site_disorder_assembly
_atom_site_disorder_group
_atom_site_type_symbol
O1 0.1197(3) 0.3057(3) 0.18074(13) 0.1253(17) Uani d . 1 . . O
O2 0.3139(2) 0.1938(2) 0.18118(8) 0.0700(9) Uani d . 1 . . O
O3 0.3108(3) 0.2863(3) 0.26491(11) 0.1216(17) Uani d . 1 . . O
O4 0.4411(2) 0.2020(2) 0.23138(8) 0.0739(10) Uani d . 1 . . O
O5 0.3138(2) 0.4212(2) 0.19554(7) 0.0684(9) Uani d . 1 . . O
O6 0.2033(3) 0.4163(2) 0.13658(10) 0.0897(11) Uani d . 1 . . O
C1 0.1853(4) 0.2774(4) 0.16716(13) 0.0731(15) Uani d . 1 . . C
C2 0.2211(4) 0.1868(4) 0.17564(15) 0.0809(16) Uani d . 1 . . C
H2A 0.1920 0.1641 0.1958 0.097 Uiso calc R 1 . . H
H2B 0.2095 0.1457 0.1572 0.097 Uiso calc R 1 . . H
C3 0.3591(3) 0.1128(3) 0.19039(12) 0.0636(13) Uani d . 1 . . C
H3 0.3265 0.0840 0.2089 0.076 Uiso calc R 1 . . H
C4 0.3646(4) 0.0491(3) 0.16101(12) 0.0642(14) Uani d . 1 . . C
C5 0.3370(4) -0.0376(4) 0.16429(16) 0.0906(19) Uani d . 1 . . C
H5 0.3142 -0.0570 0.1849 0.109 Uiso calc R 1 . . H
C6 0.3422(6) -0.0962(5) 0.13787(19) 0.122(3) Uani d . 1 . . C
H6 0.3228 -0.1549 0.1405 0.146 Uiso calc R 1 . . H
C7 0.3763(6) -0.0679(5) 0.10729(19) 0.118(3) Uani d . 1 . . C
H7 0.3802 -0.1072 0.0891 0.141 Uiso calc R 1 . . H
C8 0.4045(5) 0.0189(5) 0.10404(14) 0.102(2) Uani d . 1 . . C
H8 0.4275 0.0387 0.0835 0.122 Uiso calc R 1 . . H
C9 0.3988(4) 0.0764(4) 0.13071(12) 0.0840(18) Uani d . 1 . . C
H9 0.4185 0.1351 0.1282 0.101 Uiso calc R 1 . . H
C10 0.4503(3) 0.1426(3) 0.20310(11) 0.0592(13) Uani d . 1 . . C
H10 0.4811 0.1744 0.1848 0.071 Uiso calc R 1 . . H
C11 0.5083(3) 0.0676(3) 0.21482(12) 0.0600(13) Uani d . 1 . . C
C12 0.4976(4) 0.0316(3) 0.24709(13) 0.0745(15) Uani d . 1 . . C
H12 0.4515 0.0518 0.2609 0.089 Uiso calc R 1 . . H
C13 0.5551(4) -0.0337(4) 0.25850(15) 0.0865(18) Uani d . 1 . . C
H13 0.5472 -0.0576 0.2800 0.104 Uiso calc R 1 . . H
C14 0.6237(4) -0.0641(4) 0.23855(17) 0.0881(18) Uani d . 1 . . C
H14 0.6627 -0.1077 0.2465 0.106 Uiso calc R 1 . . H
C15 0.6341(4) -0.0295(4) 0.20694(15) 0.0864(18) Uani d . 1 . . C
H15 0.6803 -0.0499 0.1932 0.104 Uiso calc R 1 . . H
C16 0.5771(4) 0.0348(4) 0.19525(13) 0.0754(15) Uani d . 1 . . C
H16 0.5849 0.0570 0.1735 0.090 Uiso calc R 1 . . H
C17 0.4260(3) 0.2921(3) 0.22418(12) 0.0621(13) Uani d . 1 . . C
H17A 0.4183 0.2994 0.2000 0.074 Uiso calc R 1 . . H
H17B 0.4779 0.3267 0.2310 0.074 Uiso calc R 1 . . H
C18 0.3453(4) 0.3268(3) 0.24196(13) 0.0671(14) Uani d . 1 . . C
C19 0.3115(4) 0.4164(4) 0.23130(11) 0.0723(14) Uani d . 1 . . C
H19A 0.2507 0.4248 0.2393 0.087 Uiso calc R 1 . . H
H19B 0.3487 0.4631 0.2409 0.087 Uiso calc R 1 . . H
C20 0.2747(3) 0.5017(3) 0.18277(11) 0.0588(12) Uani d . 1 . . C
H20 0.2154 0.5104 0.1928 0.071 Uiso calc R 1 . . H
C21 0.3317(4) 0.5810(4) 0.18989(12) 0.0695(14) Uani d . 1 . . C
C22 0.2940(5) 0.6591(4) 0.20196(14) 0.097(2) Uani d . 1 . . C
H22 0.2332 0.6607 0.2069 0.116 Uiso calc R 1 . . H
C23 0.3454(9) 0.7345(6) 0.2067(2) 0.159(5) Uani d . 1 . . C
H23 0.3189 0.7875 0.2139 0.191 Uiso calc R 1 . . H
C24 0.4361(11) 0.7312(8) 0.2007(3) 0.190(8) Uani d . 1 . . C
H24 0.4717 0.7815 0.2040 0.228 Uiso calc R 1 . . H
C25 0.4719(7) 0.6541(8) 0.1901(3) 0.160(5) Uani d . 1 . . C
H25 0.5333 0.6514 0.1863 0.192 Uiso calc R 1 . . H
C26 0.4222(5) 0.5802(6) 0.18464(16) 0.107(2) Uani d . 1 . . C
H26 0.4498 0.5281 0.1772 0.128 Uiso calc R 1 . . H
C27 0.2656(4) 0.4857(3) 0.14437(12) 0.0671(14) Uani d . 1 . . C
H27 0.3243 0.4697 0.1351 0.080 Uiso calc R 1 . . H
C28 0.2325(4) 0.5690(4) 0.12718(12) 0.0688(14) Uani d . 1 . . C
C29 0.1455(4) 0.5951(4) 0.13085(13) 0.0804(16) Uani d . 1 . . C
H29 0.1061 0.5595 0.1431 0.096 Uiso calc R 1 . . H
C30 0.1156(5) 0.6738(5) 0.11660(16) 0.098(2) Uani d . 1 . . C
H30 0.0563 0.6913 0.1193 0.118 Uiso calc R 1 . . H
C31 0.1742(6) 0.7267(5) 0.09828(17) 0.109(2) Uani d . 1 . . C
H31 0.1542 0.7798 0.0886 0.130 Uiso calc R 1 . . H
C32 0.2597(6) 0.7016(4) 0.09452(15) 0.099(2) Uani d . 1 . . C
H32 0.2990 0.7368 0.0820 0.118 Uiso calc R 1 . . H
C33 0.2895(4) 0.6230(4) 0.10927(13) 0.0770(15) Uani d . 1 . . C
H33 0.3492 0.6066 0.1070 0.092 Uiso calc R 1 . . H
C34 0.2358(4) 0.3281(3) 0.14051(11) 0.0726(15) Uani d . 1 . . C
H34A 0.2987 0.3303 0.1466 0.087 Uiso calc R 1 . . H
H34B 0.2309 0.2967 0.1191 0.087 Uiso calc R 1 . . H
O7 0.4536(3) 0.3057(3) 0.11023(9) 0.1083(15) Uani d . 1 . . O
O8 0.5044(2) 0.4280(2) 0.03993(8) 0.0699(10) Uani d . 1 . . O
O9 0.3475(2) 0.3098(2) 0.03388(7) 0.0565(8) Uani d . 1 . . O
C35 0.4435(3) 0.3296(4) 0.08148(12) 0.0637(13) Uani d . 1 . . C
C36 0.4662(4) 0.4226(4) 0.07247(12) 0.0875(19) Uani d . 1 . . C
H36A 0.4124 0.4590 0.0732 0.105 Uiso calc R 1 . . H
H36B 0.5080 0.4464 0.0889 0.105 Uiso calc R 1 . . H
C37 0.4603(3) 0.4886(3) 0.01774(12) 0.0653(13) Uani d . 1 . . C
H37 0.3957 0.4788 0.0198 0.078 Uiso calc R 1 . . H
C38 0.4795(3) 0.5853(3) 0.02684(12) 0.0628(13) Uani d . 1 . . C
C39 0.5583(4) 0.6082(4) 0.04186(16) 0.0928(19) Uani d . 1 . . C
H39 0.6007 0.5642 0.0464 0.111 Uiso calc R 1 . . H
C40 0.5758(5) 0.6955(4) 0.05041(17) 0.108(2) Uani d . 1 . . C
H40 0.6289 0.7095 0.0614 0.130 Uiso calc R 1 . . H
C41 0.5165(5) 0.7619(5) 0.04302(17) 0.106(2) Uani d . 1 . . C
H41 0.5297 0.8212 0.0481 0.127 Uiso calc R 1 . . H
C42 0.4372(5) 0.7395(4) 0.02803(15) 0.0944(19) Uani d . 1 . . C
H42 0.3958 0.7839 0.0229 0.113 Uiso calc R 1 . . H
C43 0.4180(4) 0.6510(4) 0.02035(13) 0.0773(15) Uani d . 1 . . C
H43 0.3631 0.6363 0.0108 0.093 Uiso calc R 1 . . H
C44 0.4115(3) 0.2666(3) 0.05492(12) 0.0631(13) Uani d . 1 . . C
H44A 0.4618 0.2466 0.0414 0.076 Uiso calc R 1 . . H
H44B 0.3846 0.2146 0.0655 0.076 Uiso calc R 1 . . H
C45 0.2999(3) 0.2475(3) 0.01325(10) 0.0485(10) Uani d . 1 . . C
H45 0.3432 0.2087 0.0017 0.058 Uiso calc R 1 . . H
C46 0.2391(3) 0.1899(3) 0.03493(10) 0.0481(11) Uani d . 1 . . C
C47 0.2467(4) 0.0979(4) 0.03524(12) 0.0745(15) Uani d . 1 . . C
H47 0.2877 0.0703 0.0210 0.089 Uiso calc R 1 . . H
C48 0.1949(5) 0.0466(4) 0.05617(16) 0.098(2) Uani d . 1 . . C
H48 0.2010 -0.0153 0.0561 0.118 Uiso calc R 1 . . H
C49 0.1340(5) 0.0865(6) 0.07713(15) 0.096(2) Uani d . 1 . . C
H49 0.0986 0.0517 0.0913 0.115 Uiso calc R 1 . . H
C50 0.1252(4) 0.1763(5) 0.07716(13) 0.0816(18) Uani d . 1 . . C
H50 0.0838 0.2029 0.0915 0.098 Uiso calc R 1 . . H
C51 0.1767(3) 0.2293(4) 0.05626(11) 0.0633(14) Uani d . 1 . . C
H51 0.1697 0.2911 0.0565 0.076 Uiso calc R 1 . . H

loop_
_atom_site_aniso_label
_atom_site_aniso_U_11
_atom_site_aniso_U_22
_atom_site_aniso_U_33
_atom_site_aniso_U_12
_atom_site_aniso_U_13
_atom_site_aniso_U_23
O1 0.083(3) 0.132(4) 0.160(4) 0.030(3) 0.031(3) 0.015(3)
O2 0.064(2) 0.066(2) 0.080(2) -0.0023(18) -0.0084(19) 0.0021(19)
O3 0.156(4) 0.106(3) 0.103(3) 0.032(3) 0.057(3) 0.039(3)
O4 0.105(3) 0.053(2) 0.064(2) 0.0209(19) -0.017(2) -0.0075(18)
O5 0.084(2) 0.072(2) 0.0486(17) 0.020(2) 0.0007(17) -0.0031(17)
O6 0.095(3) 0.067(2) 0.107(3) 0.001(2) -0.042(2) 0.005(2)
C1 0.059(3) 0.089(4) 0.072(3) 0.008(3) -0.014(3) -0.005(3)
C2 0.065(4) 0.088(4) 0.090(4) -0.009(3) -0.005(3) 0.008(4)
C3 0.071(4) 0.056(3) 0.064(3) -0.005(3) -0.002(3) 0.006(3)
C4 0.077(3) 0.055(3) 0.061(3) -0.004(3) -0.012(3) 0.002(3)
C5 0.131(6) 0.057(4) 0.084(4) -0.016(3) -0.007(4) 0.000(3)
C6 0.192(8) 0.068(5) 0.104(5) -0.018(5) -0.034(6) -0.004(4)
C7 0.179(8) 0.086(5) 0.088(5) 0.010(5) -0.035(5) -0.028(4)
C8 0.148(6) 0.100(5) 0.057(3) 0.006(5) -0.015(4) -0.002(4)
C9 0.126(5) 0.070(4) 0.056(3) -0.004(4) -0.009(3) 0.000(3)
C10 0.078(4) 0.049(3) 0.050(3) -0.002(3) -0.006(3) -0.008(2)
C11 0.070(3) 0.052(3) 0.058(3) 0.000(3) -0.006(3) -0.010(2)
C12 0.083(4) 0.075(4) 0.065(3) 0.014(3) 0.012(3) 0.008(3)
C13 0.104(5) 0.076(4) 0.079(4) 0.010(4) -0.010(4) 0.019(3)
C14 0.096(5) 0.065(4) 0.103(5) 0.023(3) 0.005(4) -0.011(4)
C15 0.099(5) 0.086(4) 0.074(4) 0.025(4) 0.004(4) -0.015(3)
C16 0.087(4) 0.075(4) 0.064(3) 0.011(3) 0.001(3) -0.008(3)
C17 0.067(3) 0.056(3) 0.062(3) -0.001(3) -0.010(3) -0.013(2)
C18 0.084(4) 0.060(3) 0.057(3) 0.007(3) -0.004(3) -0.003(3)
C19 0.087(4) 0.079(4) 0.052(3) 0.019(3) 0.008(3) 0.001(3)
C20 0.060(3) 0.057(3) 0.060(3) 0.018(3) -0.001(2) 0.007(3)
C21 0.088(4) 0.067(4) 0.053(3) -0.002(3) -0.013(3) 0.015(3)
C22 0.149(6) 0.066(4) 0.076(4) 0.004(4) -0.023(4) 0.003(3)
C23 0.289(15) 0.068(5) 0.121(6) -0.028(8) -0.105(9) 0.008(4)
C24 0.299(18) 0.154(10) 0.118(8) -0.142(14) -0.131(11) 0.073(8)
C25 0.142(8) 0.193(10) 0.144(8) -0.099(10) -0.055(7) 0.065(8)
C26 0.080(5) 0.141(6) 0.099(5) -0.027(5) -0.015(4) 0.014(4)
C27 0.074(3) 0.066(3) 0.061(3) 0.003(3) -0.012(3) -0.001(3)
C28 0.085(4) 0.066(3) 0.055(3) 0.010(3) -0.016(3) -0.001(3)
C29 0.087(5) 0.089(4) 0.065(3) 0.010(4) -0.008(3) 0.012(3)
C30 0.090(5) 0.110(5) 0.094(4) 0.027(4) -0.008(4) 0.015(4)
C31 0.152(7) 0.086(5) 0.088(4) 0.024(5) -0.031(5) 0.005(4)
C32 0.144(7) 0.074(4) 0.078(4) -0.019(4) -0.019(4) -0.004(4)
C33 0.093(4) 0.068(4) 0.070(3) -0.012(3) -0.006(3) -0.005(3)
C34 0.095(4) 0.071(4) 0.052(3) 0.001(3) -0.014(3) -0.015(3)
O7 0.148(4) 0.125(3) 0.053(2) -0.031(3) -0.023(2) 0.019(2)
O8 0.090(3) 0.064(2) 0.055(2) -0.014(2) -0.0049(19) 0.0084(18)
O9 0.0587(19) 0.0546(18) 0.0561(16) -0.0086(16) -0.0169(16) 0.0074(16)
C35 0.061(3) 0.083(4) 0.048(3) 0.001(3) -0.007(2) 0.006(3)
C36 0.141(5) 0.075(4) 0.047(3) -0.026(4) -0.001(3) -0.001(3)
C37 0.066(3) 0.073(3) 0.057(3) -0.015(3) -0.008(3) 0.001(3)
C38 0.059(3) 0.064(3) 0.065(3) -0.013(3) -0.002(3) 0.000(3)
C39 0.087(5) 0.060(4) 0.131(5) -0.021(3) -0.019(4) -0.005(4)
C40 0.106(5) 0.080(5) 0.138(6) -0.019(4) -0.048(5) 0.003(4)
C41 0.130(6) 0.074(4) 0.113(5) -0.018(5) -0.018(5) -0.005(4)
C42 0.129(6) 0.071(4) 0.082(4) 0.010(4) 0.008(4) 0.013(3)
C43 0.083(4) 0.085(4) 0.064(3) -0.003(4) -0.001(3) 0.014(3)
C44 0.065(3) 0.062(3) 0.062(3) -0.002(3) -0.015(3) 0.008(3)
C45 0.049(2) 0.052(3) 0.045(2) -0.003(2) 0.001(2) 0.000(2)
C46 0.055(3) 0.049(3) 0.040(2) -0.009(2) -0.011(2) -0.001(2)
C47 0.098(4) 0.067(4) 0.059(3) -0.024(3) 0.001(3) -0.006(3)
C48 0.132(6) 0.073(4) 0.089(4) -0.045(4) -0.004(5) 0.010(4)
C49 0.103(5) 0.122(6) 0.064(4) -0.050(5) -0.008(4) 0.025(4)
C50 0.060(3) 0.134(6) 0.050(3) -0.007(4) 0.005(3) 0.011(4)
C51 0.063(3) 0.083(4) 0.044(2) 0.001(3) -0.001(3) 0.001(3)

loop_
_atom_type_symbol
_atom_type_description
_atom_type_scat_dispersion_real
_atom_type_scat_dispersion_imag
_atom_type_scat_source
C C 0.0033 0.0016 'International Tables Vol C Tables 4.2.6.8 and 6.1.1.4'
O O 0.0106 0.0060 'International Tables Vol C Tables 4.2.6.8 and 6.1.1.4'
H H 0.0000 0.0000 'International Tables Vol C Tables 4.2.6.8 and 6.1.1.4'

loop_
_geom_angle_atom_site_label_1
_geom_angle_atom_site_label_2
_geom_angle_atom_site_label_3
_geom_angle_site_symmetry_3
_geom_angle
C2 O2 C3 . 116.2(4)
C17 O4 C10 . 117.0(3)
C19 O5 C20 . 112.7(3)
C34 O6 C27 . 115.4(4)
O1 C1 C2 . 120.9(6)
O1 C1 C34 . 123.4(6)
C2 C1 C34 . 115.7(5)
O2 C2 C1 . 108.7(4)
O2 C3 C4 . 111.3(4)
O2 C3 C10 . 105.0(4)
C4 C3 C10 . 113.1(4)
C5 C4 C9 . 118.7(5)
C5 C4 C3 . 120.7(5)
C9 C4 C3 . 120.6(5)
C4 C5 C6 . 121.2(6)
C5 C6 C7 . 119.7(6)
C8 C7 C6 . 119.1(6)
C9 C8 C7 . 120.3(6)
C8 C9 C4 . 120.9(6)
O4 C10 C11 . 106.2(4)
O4 C10 C3 . 110.7(4)
C11 C10 C3 . 113.9(4)
C16 C11 C12 . 117.6(5)
C16 C11 C10 . 121.8(5)
C12 C11 C10 . 120.5(5)
C13 C12 C11 . 120.1(5)
C14 C13 C12 . 120.8(5)
C15 C14 C13 . 119.2(6)
C14 C15 C16 . 120.5(6)
C15 C16 C11 . 121.7(5)
O4 C17 C18 . 111.7(4)
O3 C18 C17 . 121.8(5)
O3 C18 C19 . 121.2(5)
C17 C18 C19 . 116.9(5)
O5 C19 C18 . 108.6(4)
O5 C20 C21 . 111.7(4)
O5 C20 C27 . 104.6(4)
C21 C20 C27 . 111.2(4)
C26 C21 C22 . 117.6(6)
C26 C21 C20 . 122.1(6)
C22 C21 C20 . 120.3(6)
C23 C22 C21 . 120.8(9)
C22 C23 C24 . 119.8(11)
C25 C24 C23 . 118.5(11)
C24 C25 C26 . 122.4(12)
C25 C26 C21 . 120.9(9)
O6 C27 C28 . 106.8(4)
O6 C27 C20 . 112.5(4)
C28 C27 C20 . 110.2(4)
C29 C28 C33 . 118.5(5)
C29 C28 C27 . 120.2(5)
C33 C28 C27 . 121.2(6)
C28 C29 C30 . 120.7(6)
C29 C30 C31 . 119.7(6)
C32 C31 C30 . 120.1(7)
C31 C32 C33 . 119.8(7)
C28 C33 C32 . 121.2(6)
O6 C34 C1 . 112.0(4)
C36 O8 C37 . 114.4(4)
C44 O9 C45 . 112.0(3)
O7 C35 C36 . 118.7(5)
O7 C35 C44 . 121.4(5)
C36 C35 C44 . 119.9(4)
O8 C36 C35 . 111.6(4)
O8 C37 C38 . 111.9(4)
O8 C37 C37 7 105.2(5)
C38 C37 C37 7 115.5(3)
C39 C38 C43 . 118.8(5)
C39 C38 C37 . 120.4(5)
C43 C38 C37 . 120.8(5)
C38 C39 C40 . 120.6(6)
C41 C40 C39 . 121.1(6)
C40 C41 C42 . 118.6(6)
C41 C42 C43 . 120.6(6)
C38 C43 C42 . 120.2(6)
O9 C44 C35 . 110.0(4)
O9 C45 C46 . 110.2(3)
O9 C45 C45 7 108.3(3)
C46 C45 C45 7 111.9(3)
C47 C46 C51 . 118.2(4)
C47 C46 C45 . 121.4(4)
C51 C46 C45 . 120.3(4)
C48 C47 C46 . 121.2(5)
C49 C48 C47 . 119.9(6)
C50 C49 C48 . 119.9(6)
C49 C50 C51 . 121.1(6)
C50 C51 C46 . 119.7(5)

loop_
_geom_bond_atom_site_label_1
_geom_bond_atom_site_label_2
_geom_bond_site_symmetry_2
_geom_bond_distance
_geom_bond_publ_flag
O1 C1 . 1.195(6) y
O2 C2 . 1.408(6) y
O2 C3 . 1.434(6) y
O3 C18 . 1.206(6) y
O4 C17 . 1.394(5) y
O4 C10 . 1.436(5) y
O5 C19 . 1.417(5) y
O5 C20 . 1.430(5) y
O6 C34 . 1.414(6) y
O6 C27 . 1.428(6) y
C1 C2 . 1.494(7) y
C1 C34 . 1.502(7) y
C3 C4 . 1.505(7) ?
C3 C10 . 1.519(7) y
C4 C5 . 1.365(7) ?
C4 C9 . 1.366(7) ?
C5 C6 . 1.366(8) ?
C6 C7 . 1.380(10) ?
C7 C8 . 1.370(9) ?
C8 C9 . 1.364(7) ?
C10 C11 . 1.491(7) ?
C11 C16 . 1.378(7) ?
C11 C12 . 1.395(7) ?
C12 C13 . 1.377(7) ?
C13 C14 . 1.372(7) ?
C14 C15 . 1.362(8) ?
C15 C16 . 1.365(7) ?
C17 C18 . 1.490(7) y
C18 C19 . 1.492(7) y
C20 C21 . 1.486(7) ?
C20 C27 . 1.544(6) y
C21 C26 . 1.368(8) ?
C21 C22 . 1.381(8) ?
C22 C23 . 1.376(11) ?
C23 C24 . 1.377(17) ?
C24 C25 . 1.338(17) ?
C25 C26 . 1.348(11) ?
C27 C28 . 1.503(7) ?
C28 C29 . 1.366(8) ?
C28 C33 . 1.371(7) ?
C29 C30 . 1.379(8) ?
C30 C31 . 1.385(9) ?
C31 C32 . 1.341(9) ?
C32 C33 . 1.385(8) ?
O7 C35 . 1.202(5) ?
O8 C36 . 1.411(6) ?
O8 C37 . 1.423(6) ?
O9 C44 . 1.423(5) ?
O9 C45 . 1.428(5) ?
C35 C36 . 1.474(7) ?
C35 C44 . 1.490(6) ?
C37 C38 . 1.516(7) ?
C37 C37 7 1.526(9) ?
C38 C39 . 1.364(7) ?
C38 C43 . 1.369(7) ?
C39 C40 . 1.372(8) ?
C40 C41 . 1.362(9) ?
C41 C42 . 1.367(9) ?
C42 C43 . 1.386(8) ?
C45 C46 . 1.517(6) ?
C45 C45 7 1.526(8) ?
C46 C47 . 1.380(6) ?
C46 C51 . 1.389(6) ?
C47 C48 . 1.369(7) ?
C48 C49 . 1.368(9) ?
C49 C50 . 1.348(8) ?
C50 C51 . 1.380(7) ?
